data_4325552
loop_
_publ_author_name
'Kelly J. Kilpin'
'Emma L. Gavey'
'C. John McAdam'
'Christopher B. Anderson'
'Samuel J. Lind'
'Courtney C. Keep'
'Keith C. Gordon'
'James D. Crowley'

_publ_section_title
;
 Palladium(II) Complexes of Readily Functionalized Bidentate
 2-Pyridyl-1,2,3-triazole "Click" Ligands: A Synthetic, Structural,
 Spectroscopic, and Computational Study
;
_journal_name_full 'Inorganic Chemistry'
_journal_page_first 6334
_journal_page_last 6346
_journal_paper_doi 10.1021/ic200789b
_journal_volume 50
_journal_year 2011
_chemical_formula_moiety 'C30 H28 N8 Pd, 2(C2 H3 N), 2 (B F4)'
_chemical_formula_sum 'C34 H34 B2 F8 N10 Pd'
_chemical_formula_weight 862.73
_chemical_name_systematic
;
 ?
;
_space_group_IT_number 14
_symmetry_cell_setting monoclinic
_symmetry_space_group_name_Hall '-P 2yn'
_symmetry_space_group_name_H-M 'P 1 21/n 1'
_atom_sites_solution_hydrogens geom
_atom_sites_solution_primary direct
_atom_sites_solution_secondary difmap
_audit_creation_method SHELXL-97
_cell_angle_alpha 90.00
_cell_angle_beta 98.057(4)
_cell_angle_gamma 90.00
_cell_formula_units_Z 2
_cell_length_a 11.0379(9)
_cell_length_b 10.7240(8)
_cell_length_c 15.4582(11)
_cell_measurement_reflns_used 6456
_cell_measurement_temperature 91(2)
_cell_measurement_theta_max 24.68
_cell_measurement_theta_min 2.32
_cell_volume 1811.7(2)
_computing_structure_refinement 'SHELXL-97 (Sheldrick, 1997)'
_diffrn_ambient_temperature 91(2)
_diffrn_measured_fraction_theta_full 0.996
_diffrn_measured_fraction_theta_max 0.996
_diffrn_radiation_monochromator graphite
_diffrn_radiation_source 'fine-focus sealed tube'
_diffrn_radiation_type MoK\a
_diffrn_radiation_wavelength 0.71073
_diffrn_reflns_av_R_equivalents 0.0597
_diffrn_reflns_av_sigmaI/netI 0.0322
_diffrn_reflns_limit_h_max 13
_diffrn_reflns_limit_h_min -13
_diffrn_reflns_limit_k_max 12
_diffrn_reflns_limit_k_min -12
_diffrn_reflns_limit_l_max 18
_diffrn_reflns_limit_l_min -18
_diffrn_reflns_number 30234
_diffrn_reflns_theta_full 25.26
_diffrn_reflns_theta_max 25.26
_diffrn_reflns_theta_min 2.66
_exptl_absorpt_coefficient_mu 0.595
_exptl_absorpt_correction_T_max 0.9429
_exptl_absorpt_correction_T_min 0.8232
_exptl_absorpt_correction_type multi-scan
_exptl_absorpt_process_details SADABS
_exptl_crystal_colour colourless
_exptl_crystal_density_diffrn 1.581
_exptl_crystal_description block
_exptl_crystal_F_000 872
_exptl_crystal_size_max 0.34
_exptl_crystal_size_mid 0.24
_exptl_crystal_size_min 0.10
_refine_diff_density_max 0.297
_refine_diff_density_min -0.418
_refine_diff_density_rms 0.062
_refine_ls_extinction_method none
_refine_ls_goodness_of_fit_ref 1.061
_refine_ls_hydrogen_treatment constr
_refine_ls_matrix_type full
_refine_ls_number_parameters 251
_refine_ls_number_reflns 3274
_refine_ls_number_restraints 0
_refine_ls_restrained_S_all 1.061
_refine_ls_R_factor_all 0.0345
_refine_ls_R_factor_gt 0.0257
_refine_ls_shift/su_max 0.000
_refine_ls_shift/su_mean 0.000
_refine_ls_structure_factor_coef Fsqd
_refine_ls_weighting_details 'calc w=1/[\s^2^(Fo^2^)+(0.0224P)^2^+1.4941P] where P=(Fo^2^+2Fc^2^)/3'
_refine_ls_weighting_scheme calc
_refine_ls_wR_factor_gt 0.0600
_refine_ls_wR_factor_ref 0.0635
_reflns_number_gt 2725
_reflns_number_total 3274
_reflns_threshold_expression >2sigma(I)
_cod_data_source_file ic200789b_si_001_09.cif
_cod_data_source_block 820915
_cod_database_code 4325552

loop_
_symmetry_equiv_pos_as_xyz
'x, y, z'
'-x+1/2, y+1/2, -z+1/2'
'-x, -y, -z'
'x-1/2, -y-1/2, z-1/2'

loop_
_atom_site_label
_atom_site_type_symbol
_atom_site_fract_x
_atom_site_fract_y
_atom_site_fract_z
_atom_site_U_iso_or_equiv
_atom_site_adp_type
_atom_site_occupancy
_atom_site_symmetry_multiplicity
_atom_site_calc_flag
_atom_site_refinement_flags
Pd1 Pd 0.5000 0.5000 0.0000 0.01213(8) Uani 1 2 d S
N1 n 0.73345(16) 0.42715(17) -0.05233(11) 0.0142(4) Uani 1 1 d .
N2 n 0.62329(16) 0.38576(17) -0.03825(12) 0.0157(4) Uani 1 1 d .
N3 n 0.61385(17) 0.26597(17) -0.05631(12) 0.0172(4) Uani 1 1 d .
N4 n 0.55398(16) 0.62992(17) -0.08238(11) 0.0135(4) Uani 1 1 d .
C1 C 0.4699(2) 0.7022(2) -0.13020(14) 0.0173(5) Uani 1 1 d .
H1 H 0.3860 0.6925 -0.1238 0.021 Uiso 1 1 calc R
C2 C 0.5021(2) 0.7901(2) -0.18821(15) 0.0197(5) Uani 1 1 d .
H2 H 0.4414 0.8411 -0.2204 0.024 Uiso 1 1 calc R
C3 C 0.6237(2) 0.8027(2) -0.19881(14) 0.0196(5) Uani 1 1 d .
H3 H 0.6479 0.8630 -0.2380 0.024 Uiso 1 1 calc R
C4 C 0.7099(2) 0.7260(2) -0.15141(14) 0.0170(5) Uani 1 1 d .
H4 H 0.7936 0.7319 -0.1589 0.020 Uiso 1 1 calc R
C5 C 0.6731(2) 0.6412(2) -0.09337(14) 0.0148(5) Uani 1 1 d .
C6 C 0.7639(2) 0.5590(2) -0.03828(15) 0.0164(5) Uani 1 1 d .
H6A H 0.8469 0.5749 -0.0532 0.020 Uiso 1 1 calc R
H6B H 0.7645 0.5798 0.0242 0.020 Uiso 1 1 calc R
C7 C 0.7974(2) 0.3321(2) -0.07913(14) 0.0165(5) Uani 1 1 d .
H7 H 0.8782 0.3347 -0.0937 0.020 Uiso 1 1 calc R
C8 C 0.7217(2) 0.2299(2) -0.08122(14) 0.0169(5) Uani 1 1 d .
C9 C 0.7429(2) 0.0982(2) -0.10664(15) 0.0222(5) Uani 1 1 d .
H9A H 0.8171 0.0954 -0.1359 0.027 Uiso 1 1 calc R
H9B H 0.6729 0.0709 -0.1496 0.027 Uiso 1 1 calc R
C10 C 0.7587(2) 0.0069(2) -0.03088(15) 0.0182(5) Uani 1 1 d .
C11 C 0.8606(2) -0.0702(2) -0.01678(16) 0.0226(5) Uani 1 1 d .
H11 H 0.9224 -0.0639 -0.0537 0.027 Uiso 1 1 calc R
C12 C 0.8730(2) -0.1564(2) 0.05076(17) 0.0282(6) Uani 1 1 d .
H12 H 0.9434 -0.2082 0.0602 0.034 Uiso 1 1 calc R
C13 C 0.7836(2) -0.1674(2) 0.10419(18) 0.0312(6) Uani 1 1 d .
H13 H 0.7927 -0.2263 0.1505 0.037 Uiso 1 1 calc R
C14 C 0.6805(2) -0.0923(2) 0.09023(18) 0.0312(6) Uani 1 1 d .
H14 H 0.6181 -0.1007 0.1264 0.037 Uiso 1 1 calc R
C15 C 0.6685(2) -0.0050(2) 0.02327(16) 0.0249(5) Uani 1 1 d .
H15 H 0.5983 0.0471 0.0143 0.030 Uiso 1 1 calc R
B1 B 0.9333(2) -0.5726(3) 0.15476(17) 0.0191(6) Uani 1 1 d .
F1 F 0.98994(13) -0.59401(14) 0.23891(9) 0.0334(4) Uani 1 1 d .
F2 F 0.97374(13) -0.65773(15) 0.09843(10) 0.0382(4) Uani 1 1 d .
F3 F 0.96161(13) -0.45161(14) 0.12996(9) 0.0327(4) Uani 1 1 d .
F4 F 0.80657(12) -0.58222(14) 0.15117(9) 0.0304(4) Uani 1 1 d .
C100 C 0.4930(2) 0.5878(2) 0.25622(16) 0.0236(6) Uani 1 1 d .
C101 C 0.6228(3) 0.6182(3) 0.2650(2) 0.0459(8) Uani 1 1 d .
H10A H 0.6641 0.5601 0.2298 0.069 Uiso 1 1 calc R
H10B H 0.6588 0.6113 0.3265 0.069 Uiso 1 1 calc R
H10C H 0.6329 0.7036 0.2446 0.069 Uiso 1 1 calc R
N100 n 0.3917(2) 0.5643(2) 0.24918(13) 0.0292(5) Uani 1 1 d .

loop_
_atom_site_aniso_label
_atom_site_aniso_U_11
_atom_site_aniso_U_22
_atom_site_aniso_U_33
_atom_site_aniso_U_23
_atom_site_aniso_U_13
_atom_site_aniso_U_12
Pd1 0.01187(13) 0.00992(13) 0.01528(13) 0.00149(10) 0.00431(9) 0.00070(10)
N1 0.0137(9) 0.0132(10) 0.0160(10) 0.0024(8) 0.0034(8) 0.0011(8)
N2 0.0160(10) 0.0150(11) 0.0169(10) 0.0010(8) 0.0052(8) -0.0003(8)
N3 0.0205(10) 0.0123(10) 0.0190(10) 0.0009(8) 0.0030(8) 0.0030(8)
N4 0.0143(9) 0.0113(10) 0.0150(9) -0.0009(8) 0.0029(8) -0.0002(8)
C1 0.0154(11) 0.0157(12) 0.0205(12) -0.0001(10) 0.0019(9) 0.0009(9)
C2 0.0236(13) 0.0156(12) 0.0188(12) 0.0021(10) -0.0011(10) 0.0008(10)
C3 0.0266(13) 0.0166(13) 0.0161(12) 0.0014(10) 0.0043(10) -0.0040(10)
C4 0.0177(12) 0.0157(12) 0.0184(12) -0.0032(9) 0.0057(9) -0.0034(9)
C5 0.0170(12) 0.0127(12) 0.0143(11) -0.0022(9) 0.0008(9) -0.0007(9)
C6 0.0161(11) 0.0138(12) 0.0198(12) 0.0006(10) 0.0039(9) -0.0029(9)
C7 0.0154(11) 0.0186(13) 0.0161(11) 0.0045(9) 0.0043(9) 0.0059(10)
C8 0.0189(12) 0.0185(13) 0.0131(11) 0.0019(9) 0.0018(9) 0.0055(10)
C9 0.0285(13) 0.0178(13) 0.0204(12) -0.0022(10) 0.0044(10) 0.0062(11)
C10 0.0192(11) 0.0122(12) 0.0220(12) -0.0052(10) -0.0009(9) -0.0004(10)
C11 0.0171(12) 0.0186(14) 0.0317(14) -0.0028(11) 0.0018(10) -0.0002(10)
C12 0.0218(13) 0.0197(14) 0.0403(16) 0.0006(12) -0.0051(12) 0.0041(11)
C13 0.0383(16) 0.0197(14) 0.0336(15) 0.0071(12) -0.0019(12) -0.0002(12)
C14 0.0325(15) 0.0247(15) 0.0385(16) 0.0054(12) 0.0122(12) -0.0012(12)
C15 0.0217(12) 0.0205(13) 0.0331(14) 0.0006(12) 0.0057(10) 0.0056(11)
B1 0.0182(13) 0.0211(15) 0.0169(13) -0.0002(11) -0.0009(11) -0.0013(11)
F1 0.0372(9) 0.0370(9) 0.0228(8) 0.0062(7) -0.0071(6) -0.0040(7)
F2 0.0314(8) 0.0457(10) 0.0392(9) -0.0184(8) 0.0106(7) -0.0006(7)
F3 0.0313(8) 0.0298(8) 0.0348(9) 0.0104(7) -0.0028(7) -0.0112(7)
F4 0.0170(7) 0.0373(9) 0.0377(9) 0.0039(7) 0.0069(6) -0.0021(6)
C100 0.0326(15) 0.0172(13) 0.0221(13) 0.0002(10) 0.0072(11) 0.0021(11)
C101 0.0315(16) 0.0295(17) 0.079(2) -0.0037(16) 0.0154(16) -0.0001(13)
N100 0.0342(14) 0.0305(13) 0.0236(12) 0.0012(10) 0.0064(10) 0.0001(11)

loop_
_atom_type_symbol
_atom_type_description
_atom_type_scat_dispersion_real
_atom_type_scat_dispersion_imag
_atom_type_scat_source
C C 0.0033 0.0016 'International Tables Vol C Tables 4.2.6.8 and 6.1.1.4'
H H 0.0000 0.0000 'International Tables Vol C Tables 4.2.6.8 and 6.1.1.4'
N N 0.0061 0.0033 'International Tables Vol C Tables 4.2.6.8 and 6.1.1.4'
B B 0.0013 0.0007 'International Tables Vol C Tables 4.2.6.8 and 6.1.1.4'
F F 0.0171 0.0103 'International Tables Vol C Tables 4.2.6.8 and 6.1.1.4'
Pd Pd -0.9988 1.0072 'International Tables Vol C Tables 4.2.6.8 and 6.1.1.4'

loop_
_geom_angle_atom_site_label_1
_geom_angle_atom_site_label_2
_geom_angle_atom_site_label_3
_geom_angle
_geom_angle_site_symmetry_1
_geom_angle_site_symmetry_3
N2 Pd1 N2 180.0 3_665 .
N2 Pd1 N4 92.12(7) 3_665 .
N2 Pd1 N4 87.88(7) . .
N2 Pd1 N4 87.88(7) 3_665 3_665
N2 Pd1 N4 92.12(7) . 3_665
N4 Pd1 N4 180.00(7) . 3_665
C7 N1 N2 109.16(18) . .
C7 N1 C6 131.43(19) . .
N2 N1 C6 119.40(17) . .
N3 N2 N1 109.60(17) . .
N3 N2 Pd1 129.02(14) . .
N1 N2 Pd1 121.34(14) . .
N2 N3 C8 106.98(18) . .
C1 N4 C5 119.08(19) . .
C1 N4 Pd1 119.87(14) . .
C5 N4 Pd1 120.97(15) . .
N4 C1 C2 121.9(2) . .
N4 C1 H1 119.1 . .
C2 C1 H1 119.1 . .
C3 C2 C1 119.1(2) . .
C3 C2 H2 120.4 . .
C1 C2 H2 120.4 . .
C2 C3 C4 119.0(2) . .
C2 C3 H3 120.5 . .
C4 C3 H3 120.5 . .
C5 C4 C3 119.5(2) . .
C5 C4 H4 120.2 . .
C3 C4 H4 120.2 . .
N4 C5 C4 121.3(2) . .
N4 C5 C6 117.27(19) . .
C4 C5 C6 121.4(2) . .
N1 C6 C5 111.13(18) . .
N1 C6 H6A 109.4 . .
C5 C6 H6A 109.4 . .
N1 C6 H6B 109.4 . .
C5 C6 H6B 109.4 . .
H6A C6 H6B 108.0 . .
N1 C7 C8 105.62(19) . .
N1 C7 H7 127.2 . .
C8 C7 H7 127.2 . .
N3 C8 C7 108.6(2) . .
N3 C8 C9 121.4(2) . .
C7 C8 C9 130.0(2) . .
C8 C9 C10 114.36(19) . .
C8 C9 H9A 108.7 . .
C10 C9 H9A 108.7 . .
C8 C9 H9B 108.7 . .
C10 C9 H9B 108.7 . .
H9A C9 H9B 107.6 . .
C11 C10 C15 118.9(2) . .
C11 C10 C9 120.5(2) . .
C15 C10 C9 120.6(2) . .
C12 C11 C10 120.4(2) . .
C12 C11 H11 119.8 . .
C10 C11 H11 119.8 . .
C13 C12 C11 120.4(2) . .
C13 C12 H12 119.8 . .
C11 C12 H12 119.8 . .
C12 C13 C14 119.9(2) . .
C12 C13 H13 120.1 . .
C14 C13 H13 120.1 . .
C13 C14 C15 119.9(2) . .
C13 C14 H14 120.1 . .
C15 C14 H14 120.1 . .
C14 C15 C10 120.6(2) . .
C14 C15 H15 119.7 . .
C10 C15 H15 119.7 . .
F2 B1 F1 109.9(2) . .
F2 B1 F4 109.7(2) . .
F1 B1 F4 110.1(2) . .
F2 B1 F3 109.6(2) . .
F1 B1 F3 108.8(2) . .
F4 B1 F3 108.6(2) . .
N100 C100 C101 179.8(3) . .
C100 C101 H10A 109.5 . .
C100 C101 H10B 109.5 . .
H10A C101 H10B 109.5 . .
C100 C101 H10C 109.5 . .
H10A C101 H10C 109.5 . .
H10B C101 H10C 109.5 . .

loop_
_geom_bond_atom_site_label_1
_geom_bond_atom_site_label_2
_geom_bond_distance
_geom_bond_site_symmetry_2
Pd1 N2 1.9819(18) 3_665
Pd1 N2 1.9819(18) .
Pd1 N4 2.0324(18) .
Pd1 N4 2.0324(18) 3_665
N1 C7 1.338(3) .
N1 N2 1.341(2) .
N1 C6 1.463(3) .
N2 N3 1.316(3) .
N3 C8 1.358(3) .
N4 C1 1.348(3) .
N4 C5 1.354(3) .
C1 C2 1.381(3) .
C1 H1 0.9500 .
C2 C3 1.381(3) .
C2 H2 0.9500 .
C3 C4 1.387(3) .
C3 H3 0.9500 .
C4 C5 1.378(3) .
C4 H4 0.9500 .
C5 C6 1.506(3) .
C6 H6A 0.9900 .
C6 H6B 0.9900 .
C7 C8 1.376(3) .
C7 H7 0.9500 .
C8 C9 1.492(3) .
C9 C10 1.518(3) .
C9 H9A 0.9900 .
C9 H9B 0.9900 .
C10 C11 1.389(3) .
C10 C15 1.393(3) .
C11 C12 1.387(3) .
C11 H11 0.9500 .
C12 C13 1.377(4) .
C12 H12 0.9500 .
C13 C14 1.387(4) .
C13 H13 0.9500 .
C14 C15 1.389(4) .
C14 H14 0.9500 .
C15 H15 0.9500 .
B1 F2 1.378(3) .
B1 F1 1.381(3) .
B1 F4 1.396(3) .
B1 F3 1.401(3) .
C100 N100 1.136(3) .
C100 C101 1.457(4) .
C101 H10A 0.9800 .
C101 H10B 0.9800 .
C101 H10C 0.9800 .
